data_7222797
loop_
_publ_author_name
'Riecken, J.F.'
'Poettgen, R.'

_publ_section_title
;
 Structure Refinement of Ba Ir In2
;
_journal_name_full
;
Zeitschrift fuer Naturforschung, Teil B. Anorganische Chemie, Organische 
Chemie (42,1987-)
;
_journal_page_first 118
_journal_page_last 120
_journal_volume 60
_journal_year 2005
_chemical_formula_sum 'Ba In2 Ir'
_chemical_name_systematic 'Ba Ir In2'
_space_group_IT_number 63
_symmetry_space_group_name_Hall '-C 2c 2'
_symmetry_space_group_name_H-M 'C m c m'
_cell_angle_alpha 90
_cell_angle_beta 90
_cell_angle_gamma 90
_cell_formula_units_Z 4
_cell_length_a 4.433
_cell_length_b 11.513
_cell_length_c 8.06
_cell_volume 411.359
_citation_journal_id_ASTM ZNBSEN
_cod_data_source_file Riecken_ZNBSEN_2005_1797.cif
_cod_data_source_block Ba1In2Ir1
_cod_original_cell_volume 411.3593
_cod_original_formula_sum 'Ba1 In2 Ir1'
_cod_database_code 7222797

loop_
_symmetry_equiv_pos_as_xyz
x,y,z
-x,-y,z+1/2
x,-y,-z
-x,y,-z+1/2
-x,-y,-z
x,y,-z-1/2
-x,y,z
x,-y,z-1/2
x+1/2,y+1/2,z
-x+1/2,-y+1/2,z+1/2
x+1/2,-y+1/2,-z
-x+1/2,y+1/2,-z+1/2
-x+1/2,-y+1/2,-z
x+1/2,y+1/2,-z-1/2
-x+1/2,y+1/2,z
x+1/2,-y+1/2,z-1/2

loop_
_atom_site_label
_atom_site_type_symbol
_atom_site_fract_x
_atom_site_fract_y
_atom_site_fract_z
_atom_site_occupancy
_atom_site_U_iso_or_equiv
Ba1 Ba 0 0.05421 0.25 1 0.0
In1 In 0 0.33619 0.05497 1 0.0
Ir1 Ir 0 0.78136 0.25 1 0.0
